data_4029917
loop_
_publ_author_name
'Yao, Hongliang'
'Song, Liyan'
'Liu, Yuan'
'Tong, Rongbiao'

_publ_section_title
;
 Cascade Michael Addition/Cycloketalization of Cyclic 1,3-Dicarbonyl
 Compounds: Important Role of the Tethered Alcohol of \a,\b-Unsaturated
 Carbonyl Compounds on Reaction Rate and Regioselectivity.
;
_journal_issue 18
_journal_name_full 'The Journal of organic chemistry'
_journal_page_first 8774
_journal_page_last 8785
_journal_paper_doi 10.1021/jo501604e
_journal_volume 79
_journal_year 2014
_chemical_formula_moiety 'C14 H14 O6'
_chemical_formula_sum 'C14 H14 O6'
_chemical_formula_weight 278.25
_chemical_name_systematic
;
 ? 
;
_space_group_IT_number 14
_space_group_name_Hall '-P 2ybc'
_symmetry_cell_setting monoclinic
_symmetry_space_group_name_Hall '-P 2ybc'
_symmetry_space_group_name_H-M 'P 1 21/c 1'
_atom_sites_solution_hydrogens geom
_atom_sites_solution_primary direct
_atom_sites_solution_secondary difmap
_audit_creation_date 2014-06-04
_audit_creation_method
;
  Olex2 1.2-beta
  (compiled May  9 2012 12:37:22, GUI svn.r4230)
;
_cell_angle_alpha 90.00
_cell_angle_beta 94.5724(16)
_cell_angle_gamma 90.00
_cell_formula_units_Z 4
_cell_length_a 13.2824(3)
_cell_length_b 9.79556(19)
_cell_length_c 9.33453(16)
_cell_measurement_reflns_used 4034
_cell_measurement_temperature 99.96(17)
_cell_measurement_theta_max 76.2740
_cell_measurement_theta_min 5.6090
_cell_volume 1210.64(4)
_computing_cell_refinement
;
CrysAlisPro, Agilent Technologies,
Version 1.171.36.32 (release 02-08-2013 CrysAlis171 .NET)
(compiled Aug  2 2013,16:46:58)
;
_computing_data_collection
;
CrysAlisPro, Agilent Technologies,
Version 1.171.36.32 (release 02-08-2013 CrysAlis171 .NET)
(compiled Aug  2 2013,16:46:58)
;
_computing_data_reduction
;
CrysAlisPro, Agilent Technologies,
Version 1.171.36.32 (release 02-08-2013 CrysAlis171 .NET)
(compiled Aug  2 2013,16:46:58)
;
_computing_molecular_graphics
;
O. V. Dolomanov, L. J. Bourhis, R. J. Gildea, J. A. K. Howard and H. Puschmann,
OLEX2: a complete structure solution, refinement and analysis program.
J. Appl. Cryst. (2009). 42, 339-341.
;
_computing_publication_material
;
O. V. Dolomanov, L. J. Bourhis, R. J. Gildea, J. A. K. Howard and H. Puschmann,
OLEX2: a complete structure solution, refinement and analysis program.
J. Appl. Cryst. (2009). 42, 339-341.
;
_computing_structure_refinement
;
XL, G.M. Sheldrick, Acta Cryst.
(2008). A64, 112-122
;
_computing_structure_solution
;
SHELXS, G.M. Sheldrick, Acta Cryst.
(2008). A64, 112-122
;
_diffrn_ambient_temperature 99.96(17)
_diffrn_detector_area_resol_mean 10.3587
_diffrn_measured_fraction_theta_full 0.9970
_diffrn_measured_fraction_theta_max 0.9874
_diffrn_measurement_details
;
  1 omega   43.00  103.00   1.0000    8.0000
omega____ theta____ kappa____ phi______ frames
    -      113.0000  -94.0000  150.0000 60

  2 omega -122.00   -8.00   1.0000    3.0000
omega____ theta____ kappa____ phi______ frames
    -      -40.8203  -19.0000   60.0000 114

  3 omega  -46.00   23.00   1.0000    3.0000
omega____ theta____ kappa____ phi______ frames
    -      -40.8203   37.0000 -120.0000 69

  4 omega  -49.00    3.00   1.0000    3.0000
omega____ theta____ kappa____ phi______ frames
    -      -40.8203   37.0000 -180.0000 52

  5 omega   24.00   96.00   1.0000    3.0000
omega____ theta____ kappa____ phi______ frames
    -       40.8203 -125.0000  -30.0000 72

  6 omega   36.00   85.00   1.0000    3.0000
omega____ theta____ kappa____ phi______ frames
    -       40.8203   37.0000    0.0000 49

  7 omega   85.00  159.00   1.0000    8.0000
omega____ theta____ kappa____ phi______ frames
    -      113.0000   45.0000    0.0000 74

  8 omega   43.00  141.00   1.0000    8.0000
omega____ theta____ kappa____ phi______ frames
    -      113.0000  -61.0000 -180.0000 98

  9 omega   81.00  128.00   1.0000    8.0000
omega____ theta____ kappa____ phi______ frames
    -      113.0000   77.0000 -180.0000 47

 10 omega   42.00  116.00   1.0000    8.0000
omega____ theta____ kappa____ phi______ frames
    -      113.0000 -111.0000   30.0000 74

 11 omega  135.00  170.00   1.0000    8.0000
omega____ theta____ kappa____ phi______ frames
    -      113.0000   77.0000 -180.0000 35

 12 omega   83.00  162.00   1.0000    8.0000
omega____ theta____ kappa____ phi______ frames
    -      113.0000   77.0000  -90.0000 79

 13 omega   36.00   87.00   1.0000    8.0000
omega____ theta____ kappa____ phi______ frames
    -      113.0000  -30.0000  150.0000 51

 14 omega  104.00  178.00   1.0000    8.0000
omega____ theta____ kappa____ phi______ frames
    -      113.0000  111.0000   90.0000 74

 15 omega   29.00  105.00   1.0000    8.0000
omega____ theta____ kappa____ phi______ frames
    -      113.0000  -94.0000   90.0000 76

 16 omega   97.00  176.00   1.0000    8.0000
omega____ theta____ kappa____ phi______ frames
    -      113.0000   81.0000 -131.0000 79

 17 omega   84.00  178.00   1.0000    8.0000
omega____ theta____ kappa____ phi______ frames
    -      113.0000   77.0000  -60.0000 94
;
_diffrn_measurement_device 'kappa diffractometer'
_diffrn_measurement_device_type 'SuperNova, Dual, Cu at zero, Atlas'
_diffrn_measurement_method '\w scans'
_diffrn_orient_matrix_UB_11 -0.0126862000
_diffrn_orient_matrix_UB_12 0.1325167000
_diffrn_orient_matrix_UB_13 -0.0885197000
_diffrn_orient_matrix_UB_21 -0.1132623000
_diffrn_orient_matrix_UB_22 -0.0310093000
_diffrn_orient_matrix_UB_23 -0.0319242000
_diffrn_orient_matrix_UB_31 -0.0234829000
_diffrn_orient_matrix_UB_32 0.0787547000
_diffrn_orient_matrix_UB_33 0.1362515000
_diffrn_radiation_monochromator mirror
_diffrn_radiation_probe x-ray
_diffrn_radiation_type CuK\a
_diffrn_radiation_wavelength 1.5418
_diffrn_reflns_av_R_equivalents 0.0248
_diffrn_reflns_av_unetI/netI 0.0233
_diffrn_reflns_limit_h_max 13
_diffrn_reflns_limit_h_min -15
_diffrn_reflns_limit_k_max 11
_diffrn_reflns_limit_k_min -11
_diffrn_reflns_limit_l_max 11
_diffrn_reflns_limit_l_min -11
_diffrn_reflns_number 7246
_diffrn_reflns_theta_full 66.50
_diffrn_reflns_theta_max 67.47
_diffrn_reflns_theta_min 5.62
_diffrn_source 'sealed X-ray tube'
_diffrn_source_current 0.80
_diffrn_source_power 0.040
_diffrn_source_target Cu
_diffrn_source_voltage 50
_exptl_absorpt_coefficient_mu 1.022
_exptl_absorpt_correction_T_max 1.00000
_exptl_absorpt_correction_T_min 0.90347
_exptl_absorpt_correction_type multi-scan
_exptl_absorpt_process_details
;
CrysAlisPro, Agilent Technologies,
Version 1.171.36.32 (release 02-08-2013 CrysAlis171 .NET)
(compiled Aug  2 2013,16:46:58)
Empirical absorption correction using spherical harmonics,
 implemented in SCALE3 ABSPACK scaling algorithm.
;
_exptl_crystal_colour colourless
_exptl_crystal_density_diffrn 1.527
_exptl_crystal_density_method 'not measured'
_exptl_crystal_description needle
_exptl_crystal_F_000 584
_exptl_crystal_size_max 0.20
_exptl_crystal_size_mid 0.05
_exptl_crystal_size_min 0.05
_refine_diff_density_max 0.292
_refine_diff_density_min -0.221
_refine_diff_density_rms 0.042
_refine_ls_extinction_method none
_refine_ls_goodness_of_fit_ref 1.002
_refine_ls_hydrogen_treatment constr
_refine_ls_matrix_type full
_refine_ls_number_parameters 182
_refine_ls_number_reflns 2135
_refine_ls_number_restraints 0
_refine_ls_restrained_S_all 1.002
_refine_ls_R_factor_all 0.0418
_refine_ls_R_factor_gt 0.0317
_refine_ls_shift/su_max 0.000
_refine_ls_shift/su_mean 0.000
_refine_ls_structure_factor_coef Fsqd
_refine_ls_weighting_details 'calc w=1/[\s^2^(Fo^2^)+(0.0395P)^2^+0.5199P] where P=(Fo^2^+2Fc^2^)/3'
_refine_ls_weighting_scheme calc
_refine_ls_wR_factor_gt 0.0758
_refine_ls_wR_factor_ref 0.0793
_reflns_number_gt 1875
_reflns_number_total 2135
_reflns_threshold_expression >2sigma(I)
_cod_data_source_file jo501604e_si_008.cif
_cod_data_source_block liang12cult
_cod_depositor_comments
;
The following automatic conversions were performed:

'_symmetry_cell_setting' value 'Monoclinic' changed to 'monoclinic'
according to
/home/saulius/struct/COD-crude-data--automatic-downloads/rss-feeds/ACS/lib/dictionaries/cif_core.dic
dictionary named 'cif_core.dic' version 2.4.2 from 2011-04-26.

Automatic conversion script
Id: cif_fix_values 2281 2013-09-26 08:29:07Z andrius 

 Adding full bibliography for 4029910--4029917.cif.
;
_cod_original_sg_symbol_H-M P2(1)/c
_cod_database_code 4029917
_reflns_odcompleteness_completeness 99.70
_reflns_odcompleteness_iscentric 1
_reflns_odcompleteness_theta 74.33

loop_
_space_group_symop_id
_space_group_symop_operation_xyz
1 'x, y, z'
2 '-x, y+1/2, -z+1/2'
3 '-x, -y, -z'
4 'x, -y-1/2, z-1/2'

loop_
_atom_site_label
_atom_site_type_symbol
_atom_site_fract_x
_atom_site_fract_y
_atom_site_fract_z
_atom_site_U_iso_or_equiv
_atom_site_adp_type
_atom_site_occupancy
_atom_site_symmetry_multiplicity
_atom_site_calc_flag
_atom_site_refinement_flags
O1 O 0.74847(7) 0.46017(9) -0.10901(10) 0.0170(2) Uani 1 1 d .
O2 O 0.73328(7) 0.42792(9) 0.13492(10) 0.0151(2) Uani 1 1 d .
O3 O 0.97702(7) 0.35377(11) 0.23169(10) 0.0226(2) Uani 1 1 d .
O4 O 0.93759(7) 0.14086(10) 0.16556(10) 0.0195(2) Uani 1 1 d .
O5 O 0.65566(7) -0.03395(9) 0.01512(10) 0.0179(2) Uani 1 1 d .
O6 O 0.56407(7) 0.08084(9) 0.16242(10) 0.0158(2) Uani 1 1 d .
C1 C 0.80367(10) 0.44093(13) 0.02357(14) 0.0146(3) Uani 1 1 d .
C2 C 0.86484(10) 0.31084(13) 0.01326(14) 0.0146(3) Uani 1 1 d .
H2 H 0.9086 0.3204 -0.0686 0.018 Uiso 1 1 calc R
C3 C 0.80093(10) 0.18130(13) -0.01050(14) 0.0147(3) Uani 1 1 d .
H3 H 0.7835 0.1649 -0.1153 0.018 Uiso 1 1 calc R
C4 C 0.70700(10) 0.19291(13) 0.06888(13) 0.0135(3) Uani 1 1 d .
C5 C 0.64431(10) 0.07374(13) 0.07655(14) 0.0146(3) Uani 1 1 d .
C6 C 0.54215(10) 0.19720(13) 0.23509(14) 0.0151(3) Uani 1 1 d .
C7 C 0.59594(10) 0.31201(13) 0.22191(13) 0.0149(3) Uani 1 1 d .
H7 H 0.5781 0.3937 0.2686 0.018 Uiso 1 1 calc R
C8 C 0.68014(10) 0.30904(13) 0.13658(13) 0.0139(3) Uani 1 1 d .
C9 C 0.86163(10) 0.57271(14) 0.05510(15) 0.0186(3) Uani 1 1 d .
H9A H 0.8752 0.5871 0.1598 0.022 Uiso 1 1 calc R
H9B H 0.9265 0.5727 0.0096 0.022 Uiso 1 1 calc R
C10 C 0.79023(12) 0.68045(15) -0.01117(18) 0.0287(4) Uani 1 1 d .
H10A H 0.8282 0.7544 -0.0551 0.034 Uiso 1 1 calc R
H10B H 0.7490 0.7205 0.0621 0.034 Uiso 1 1 calc R
C11 C 0.72387(12) 0.60413(14) -0.12513(15) 0.0237(3) Uani 1 1 d .
H11A H 0.6516 0.6196 -0.1114 0.028 Uiso 1 1 calc R
H11B H 0.7374 0.6362 -0.2223 0.028 Uiso 1 1 calc R
C12 C 0.93206(10) 0.27747(14) 0.14853(14) 0.0162(3) Uani 1 1 d .
C13 C 0.87439(10) 0.07210(14) 0.05313(15) 0.0182(3) Uani 1 1 d .
H13A H 0.8370 -0.0043 0.0937 0.022 Uiso 1 1 calc R
H13B H 0.9160 0.0357 -0.0215 0.022 Uiso 1 1 calc R
C14 C 0.45690(11) 0.17755(14) 0.32619(16) 0.0208(3) Uani 1 1 d .
H14A H 0.3975 0.1454 0.2666 0.031 Uiso 1 1 calc R
H14B H 0.4411 0.2644 0.3714 0.031 Uiso 1 1 calc R
H14C H 0.4757 0.1098 0.4008 0.031 Uiso 1 1 calc R

loop_
_atom_site_aniso_label
_atom_site_aniso_U_11
_atom_site_aniso_U_22
_atom_site_aniso_U_33
_atom_site_aniso_U_23
_atom_site_aniso_U_13
_atom_site_aniso_U_12
O1 0.0216(5) 0.0147(5) 0.0138(4) 0.0014(4) -0.0037(4) 0.0014(4)
O2 0.0174(5) 0.0133(4) 0.0146(5) -0.0007(3) 0.0013(4) -0.0026(4)
O3 0.0222(5) 0.0253(5) 0.0193(5) -0.0006(4) -0.0056(4) -0.0036(4)
O4 0.0188(5) 0.0189(5) 0.0198(5) 0.0019(4) -0.0047(4) 0.0009(4)
O5 0.0202(5) 0.0144(5) 0.0188(5) -0.0025(4) 0.0001(4) -0.0008(4)
O6 0.0166(5) 0.0135(4) 0.0173(5) -0.0005(3) 0.0010(4) -0.0007(4)
C1 0.0154(6) 0.0172(7) 0.0112(6) 0.0002(5) 0.0001(5) -0.0019(5)
C2 0.0148(6) 0.0168(6) 0.0120(6) 0.0003(5) 0.0000(5) -0.0008(5)
C3 0.0170(6) 0.0150(6) 0.0119(6) -0.0012(5) -0.0009(5) 0.0001(5)
C4 0.0142(6) 0.0145(6) 0.0109(6) 0.0013(5) -0.0037(5) 0.0006(5)
C5 0.0159(6) 0.0156(6) 0.0116(6) 0.0016(5) -0.0032(5) 0.0017(5)
C6 0.0157(6) 0.0163(6) 0.0127(6) 0.0005(5) -0.0027(5) 0.0028(5)
C7 0.0181(6) 0.0139(6) 0.0123(6) 0.0001(5) -0.0009(5) 0.0021(5)
C8 0.0152(6) 0.0144(6) 0.0114(6) 0.0021(5) -0.0042(5) -0.0007(5)
C9 0.0192(7) 0.0182(7) 0.0186(7) -0.0008(5) 0.0021(5) -0.0044(5)
C10 0.0283(8) 0.0159(7) 0.0406(9) -0.0016(6) -0.0041(7) 0.0005(6)
C11 0.0348(8) 0.0166(7) 0.0192(7) 0.0025(5) -0.0015(6) 0.0054(6)
C12 0.0141(6) 0.0195(7) 0.0153(6) 0.0009(5) 0.0021(5) -0.0012(5)
C13 0.0166(6) 0.0171(7) 0.0202(7) -0.0021(5) -0.0020(5) 0.0015(5)
C14 0.0205(7) 0.0179(7) 0.0246(7) 0.0011(5) 0.0059(6) -0.0002(5)

loop_
_atom_type_symbol
_atom_type_description
_atom_type_scat_dispersion_real
_atom_type_scat_dispersion_imag
_atom_type_scat_source
C C 0.0181 0.0091 'International Tables Vol C Tables 4.2.6.8 and 6.1.1.4'
H H 0.0000 0.0000 'International Tables Vol C Tables 4.2.6.8 and 6.1.1.4'
O O 0.0492 0.0322 'International Tables Vol C Tables 4.2.6.8 and 6.1.1.4'

loop_
_geom_angle_atom_site_label_1
_geom_angle_atom_site_label_2
_geom_angle_atom_site_label_3
_geom_angle
C1 O1 C11 108.66(10)
C8 O2 C1 116.43(10)
C12 O4 C13 110.56(10)
C6 O6 C5 122.14(10)
O1 C1 O2 108.76(10)
O1 C1 C2 107.58(10)
O1 C1 C9 106.16(10)
O2 C1 C2 110.40(10)
O2 C1 C9 106.25(10)
C2 C1 C9 117.37(11)
C1 C2 C3 114.26(11)
C1 C2 C12 114.14(11)
C12 C2 C3 102.92(10)
C2 C3 C13 101.14(10)
C4 C3 C2 109.72(10)
C4 C3 C13 112.85(11)
C5 C4 C3 117.96(11)
C8 C4 C3 123.32(12)
C8 C4 C5 118.70(12)
O5 C5 O6 116.52(11)
O5 C5 C4 125.90(12)
O6 C5 C4 117.58(11)
O6 C6 C14 112.24(11)
C7 C6 O6 121.05(12)
C7 C6 C14 126.70(12)
C6 C7 C8 118.77(12)
O2 C8 C4 123.59(12)
O2 C8 C7 114.81(11)
C4 C8 C7 121.51(12)
C10 C9 C1 102.79(11)
C9 C10 C11 104.57(12)
O1 C11 C10 106.94(11)
O3 C12 O4 121.42(12)
O3 C12 C2 129.09(13)
O4 C12 C2 109.48(11)
O4 C13 C3 105.59(10)

loop_
_geom_bond_atom_site_label_1
_geom_bond_atom_site_label_2
_geom_bond_distance
O1 C1 1.3999(16)
O1 C11 1.4526(16)
O2 C1 1.4580(15)
O2 C8 1.3624(15)
O3 C12 1.2016(17)
O4 C12 1.3489(17)
O4 C13 1.4558(16)
O5 C5 1.2158(16)
O6 C5 1.3855(16)
O6 C6 1.3695(16)
C1 C2 1.5185(18)
C1 C9 1.5197(18)
C2 C3 1.5330(18)
C2 C12 1.5227(18)
C3 C4 1.5053(18)
C3 C13 1.5351(18)
C4 C5 1.4390(18)
C4 C8 1.3626(18)
C6 C7 1.3432(19)
C6 C14 1.4819(18)
C7 C8 1.4242(19)
C9 C10 1.517(2)
C10 C11 1.522(2)

loop_
_geom_torsion_atom_site_label_1
_geom_torsion_atom_site_label_2
_geom_torsion_atom_site_label_3
_geom_torsion_atom_site_label_4
_geom_torsion
O1 C1 C2 C3 -63.67(14)
O1 C1 C2 C12 178.25(10)
O1 C1 C9 C10 33.41(14)
O2 C1 C2 C3 54.88(14)
O2 C1 C2 C12 -63.20(14)
O2 C1 C9 C10 -82.27(12)
O6 C6 C7 C8 -3.30(19)
C1 O1 C11 C10 14.37(15)
C1 O2 C8 C4 17.76(17)
C1 O2 C8 C7 -165.52(11)
C1 C2 C3 C4 -35.13(15)
C1 C2 C3 C13 -154.54(11)
C1 C2 C12 O3 -35.05(19)
C1 C2 C12 O4 145.98(11)
C1 C9 C10 C11 -23.70(15)
C2 C1 C9 C10 153.69(12)
C2 C3 C4 C5 -171.37(11)
C2 C3 C4 C8 6.84(17)
C2 C3 C13 O4 29.80(13)
C3 C2 C12 O3 -159.43(13)
C3 C2 C12 O4 21.60(13)
C3 C4 C5 O5 -6.11(19)
C3 C4 C5 O6 173.28(11)
C3 C4 C8 O2 2.6(2)
C3 C4 C8 C7 -173.94(12)
C4 C3 C13 O4 -87.34(13)
C5 O6 C6 C7 2.42(18)
C5 O6 C6 C14 -176.65(11)
C5 C4 C8 O2 -179.24(11)
C5 C4 C8 C7 4.25(19)
C6 O6 C5 O5 -178.76(11)
C6 O6 C5 C4 1.80(17)
C6 C7 C8 O2 -176.90(11)
C6 C7 C8 C4 -0.11(19)
C8 O2 C1 O1 72.62(13)
C8 O2 C1 C2 -45.20(14)
C8 O2 C1 C9 -173.47(10)
C8 C4 C5 O5 175.60(13)
C8 C4 C5 O6 -5.01(17)
C9 C1 C2 C3 176.80(11)
C9 C1 C2 C12 58.72(15)
C9 C10 C11 O1 7.05(16)
C11 O1 C1 O2 83.86(12)
C11 O1 C1 C2 -156.54(11)
C11 O1 C1 C9 -30.10(14)
C12 O4 C13 C3 -17.90(14)
C12 C2 C3 C4 89.17(12)
C12 C2 C3 C13 -30.24(12)
C13 O4 C12 O3 178.49(12)
C13 O4 C12 C2 -2.45(14)
C13 C3 C4 C5 -59.42(15)
C13 C3 C4 C8 118.78(14)
C14 C6 C7 C8 175.63(12)
